data_4064019
loop_
_publ_author_name
'Marwitz, Adam J. V.'
'Jenkins, Jesse T.'
'Zakharov, Lev N.'
'Liu, Shih-Yuan'

_publ_section_title
;
 Cationic 1,2-Azaborine Adducts of Trimethylphosphine, Triphenylphosphine
 oxide, and Pyridine-N-oxide.
;
_journal_issue 1
_journal_name_full Organometallics
_journal_page_first 52
_journal_page_last 54
_journal_paper_doi 10.1021/om101083p
_journal_volume 30
_journal_year 2011
_chemical_formula_sum 'C25 H24 B F3 N O4 P S'
_chemical_formula_weight 533.29
_chemical_name_systematic
;

 ?

;
_space_group_IT_number 61
_symmetry_cell_setting orthorhombic
_symmetry_space_group_name_Hall '-P 2ac 2ab'
_symmetry_space_group_name_H-M 'P b c a'
_atom_sites_solution_hydrogens geom
_atom_sites_solution_primary direct
_atom_sites_solution_secondary difmap
_audit_creation_method SHELXLTL
_cell_angle_alpha 90.00
_cell_angle_beta 90.00
_cell_angle_gamma 90.00
_cell_formula_units_Z 8
_cell_length_a 9.1044(4)
_cell_length_b 19.8146(8)
_cell_length_c 28.1910(11)
_cell_measurement_reflns_used 9151
_cell_measurement_temperature 173(2)
_cell_measurement_theta_max 25.45
_cell_measurement_theta_min 2.18
_cell_volume 5085.7(4)
_computing_cell_refinement 'Bruker SMART'
_computing_data_collection 'Bruker SMART'
_computing_data_reduction 'Bruker SAINT'
_computing_molecular_graphics 'Bruker SHELXTL'
_computing_publication_material 'Bruker SHELXTL'
_computing_structure_refinement 'Bruker SHELXTL'
_computing_structure_solution 'Bruker SHELXTL'
_diffrn_ambient_temperature 173(2)
_diffrn_measured_fraction_theta_full 1.000
_diffrn_measured_fraction_theta_max 1.000
_diffrn_measurement_device_type 'CCD area detector'
_diffrn_measurement_method 'phi and omega scans'
_diffrn_radiation_monochromator graphite
_diffrn_radiation_source 'fine-focus sealed tube'
_diffrn_radiation_type MoK\a
_diffrn_radiation_wavelength 0.71073
_diffrn_reflns_av_R_equivalents 0.0393
_diffrn_reflns_av_sigmaI/netI 0.0214
_diffrn_reflns_limit_h_max 10
_diffrn_reflns_limit_h_min -11
_diffrn_reflns_limit_k_max 25
_diffrn_reflns_limit_k_min -25
_diffrn_reflns_limit_l_max 36
_diffrn_reflns_limit_l_min -36
_diffrn_reflns_number 48806
_diffrn_reflns_theta_full 27.00
_diffrn_reflns_theta_max 27.00
_diffrn_reflns_theta_min 1.44
_exptl_absorpt_coefficient_mu 0.245
_exptl_absorpt_correction_T_max 0.9712
_exptl_absorpt_correction_T_min 0.9391
_exptl_absorpt_correction_type multi-scan
_exptl_absorpt_process_details SADABS
_exptl_crystal_colour colorless
_exptl_crystal_density_diffrn 1.393
_exptl_crystal_density_method 'not measured'
_exptl_crystal_description block
_exptl_crystal_F_000 2208
_exptl_crystal_size_max 0.26
_exptl_crystal_size_mid 0.20
_exptl_crystal_size_min 0.12
_refine_diff_density_max 0.450
_refine_diff_density_min -0.272
_refine_diff_density_rms 0.053
_refine_ls_extinction_method none
_refine_ls_goodness_of_fit_ref 1.057
_refine_ls_hydrogen_treatment refall
_refine_ls_matrix_type full
_refine_ls_number_parameters 421
_refine_ls_number_reflns 5550
_refine_ls_number_restraints 0
_refine_ls_restrained_S_all 1.057
_refine_ls_R_factor_all 0.0550
_refine_ls_R_factor_gt 0.0450
_refine_ls_shift/su_max 0.001
_refine_ls_shift/su_mean 0.000
_refine_ls_structure_factor_coef Fsqd
_refine_ls_weighting_details 'calc w=1/[\s^2^(Fo^2^)+(0.0556P)^2^+3.1239P] where P=(Fo^2^+2Fc^2^)/3'
_refine_ls_weighting_scheme calc
_refine_ls_wR_factor_gt 0.1094
_refine_ls_wR_factor_ref 0.1169
_reflns_number_gt 4687
_reflns_number_total 5550
_reflns_threshold_expression >2sigma(I)
_cod_data_source_file om101083p_si_003.cif
_cod_data_source_block liu25
_cod_depositor_comments
;
The following automatic conversions were performed:

'_symmetry_cell_setting' value 'Orthorhombic' changed to
'orthorhombic' according to
/home/saulius/struct/CIF-dictionaries/cif_core.dic dictionary named
'cif_core.dic' version 2.4.1 from
2010-06-29.

'_exptl_absorpt_correction_type' value 'Multi-scan'
changed to 'multi-scan' according to
/home/saulius/struct/CIF-dictionaries/cif_core.dic dictionary named
'cif_core.dic' version 2.4.1 from 2010-06-29.

Automatic conversion script
Id: cif_fix_values 1715 2011-07-08 13:25:40Z adriana 
;
_cod_original_sg_symbol_H-M Pbca
_cod_database_code 4064019

loop_
_symmetry_equiv_pos_as_xyz
'x, y, z'
'-x+1/2, -y, z+1/2'
'-x, y+1/2, -z+1/2'
'x+1/2, -y+1/2, -z'
'-x, -y, -z'
'x-1/2, y, -z-1/2'
'x, -y-1/2, z-1/2'
'-x-1/2, y-1/2, z'

loop_
_atom_site_label
_atom_site_type_symbol
_atom_site_fract_x
_atom_site_fract_y
_atom_site_fract_z
_atom_site_U_iso_or_equiv
_atom_site_adp_type
_atom_site_occupancy
_atom_site_symmetry_multiplicity
_atom_site_calc_flag
P1 P 0.97677(5) 0.05948(2) 0.629009(16) 0.02268(12) Uani 1 1 d
S1 S 0.69648(6) 0.18698(3) 0.360206(18) 0.03173(14) Uani 1 1 d
N1 N 0.72591(18) 0.21181(8) 0.59502(6) 0.0275(3) Uani 1 1 d
O1 O 0.89666(15) 0.12851(6) 0.62406(4) 0.0276(3) Uani 1 1 d
O2 O 0.6775(2) 0.11676(8) 0.34961(7) 0.0529(5) Uani 1 1 d
O3 O 0.5761(2) 0.21657(8) 0.38564(6) 0.0487(4) Uani 1 1 d
O4 O 0.8385(2) 0.20628(11) 0.37697(7) 0.0636(6) Uani 1 1 d
B1 B 0.8277(2) 0.15980(11) 0.58400(7) 0.0261(4) Uani 1 1 d
C1 C 0.6478(2) 0.24210(10) 0.55947(8) 0.0328(4) Uani 1 1 d
C2 C 0.6659(2) 0.22553(11) 0.51313(8) 0.0371(5) Uani 1 1 d
C3 C 0.7686(3) 0.17625(12) 0.49989(7) 0.0392(5) Uani 1 1 d
C4 C 0.8500(2) 0.14208(11) 0.53291(7) 0.0350(5) Uani 1 1 d
C5 C 0.6995(3) 0.23479(11) 0.64452(8) 0.0360(5) Uani 1 1 d
C6 C 0.5949(3) 0.18899(13) 0.67012(8) 0.0409(5) Uani 1 1 d
C7 C 0.8706(2) -0.00771(9) 0.60448(6) 0.0257(4) Uani 1 1 d
C8 C 0.7589(2) -0.03539(11) 0.63186(8) 0.0346(4) Uani 1 1 d
C9 C 0.6699(2) -0.08566(11) 0.61355(8) 0.0386(5) Uani 1 1 d
C10 C 0.6925(2) -0.10855(11) 0.56787(8) 0.0377(5) Uani 1 1 d
C11 C 0.8036(3) -0.08174(12) 0.54053(8) 0.0421(5) Uani 1 1 d
C12 C 0.8932(3) -0.03154(11) 0.55853(7) 0.0362(5) Uani 1 1 d
C13 C 1.1516(2) 0.06480(10) 0.60089(6) 0.0290(4) Uani 1 1 d
C14 C 1.2314(3) 0.00691(14) 0.59021(8) 0.0433(6) Uani 1 1 d
C15 C 1.3704(3) 0.01405(18) 0.57005(9) 0.0578(8) Uani 1 1 d
C16 C 1.4264(3) 0.07736(18) 0.56055(9) 0.0594(8) Uani 1 1 d
C17 C 1.3464(3) 0.13407(16) 0.57086(9) 0.0534(7) Uani 1 1 d
C18 C 1.2089(2) 0.12872(12) 0.59123(7) 0.0389(5) Uani 1 1 d
C19 C 0.9865(2) 0.04404(9) 0.69130(6) 0.0250(4) Uani 1 1 d
C20 C 1.0490(2) -0.01614(11) 0.70672(7) 0.0343(4) Uani 1 1 d
C21 C 1.0369(3) -0.03434(11) 0.75400(8) 0.0398(5) Uani 1 1 d
C22 C 0.9630(3) 0.00677(12) 0.78542(7) 0.0379(5) Uani 1 1 d
C23 C 0.9043(3) 0.06723(12) 0.77043(7) 0.0374(5) Uani 1 1 d
C24 C 0.9159(2) 0.08646(10) 0.72313(7) 0.0313(4) Uani 1 1 d
C25 C 0.6839(3) 0.22587(12) 0.30226(8) 0.0410(5) Uani 1 1 d
F1 F 0.7865(2) 0.20477(10) 0.27311(6) 0.0798(6) Uani 1 1 d
F2 F 0.55486(19) 0.21328(9) 0.28223(6) 0.0716(5) Uani 1 1 d
F3 F 0.6969(2) 0.29274(8) 0.30451(6) 0.0716(5) Uani 1 1 d
H1 H 0.580(3) 0.2760(12) 0.5687(8) 0.038(6) Uiso 1 1 d
H2 H 0.607(3) 0.2484(12) 0.4910(9) 0.045(6) Uiso 1 1 d
H3 H 0.784(3) 0.1684(12) 0.4678(9) 0.045(7) Uiso 1 1 d
H4 H 0.921(3) 0.1076(12) 0.5210(9) 0.048(7) Uiso 1 1 d
H5A H 0.663(3) 0.2816(12) 0.6468(8) 0.035(6) Uiso 1 1 d
H5B H 0.796(3) 0.2379(12) 0.6608(8) 0.037(6) Uiso 1 1 d
H6A H 0.583(3) 0.2039(14) 0.7050(11) 0.069(9) Uiso 1 1 d
H6B H 0.498(3) 0.1910(12) 0.6536(9) 0.047(7) Uiso 1 1 d
H6C H 0.632(3) 0.1416(12) 0.6694(8) 0.040(6) Uiso 1 1 d
H8 H 0.743(3) -0.0209(12) 0.6637(9) 0.044(6) Uiso 1 1 d
H9 H 0.595(3) -0.1048(12) 0.6315(9) 0.046(7) Uiso 1 1 d
H10 H 0.635(3) -0.1430(12) 0.5555(8) 0.044(7) Uiso 1 1 d
H11 H 0.820(3) -0.0964(13) 0.5085(10) 0.056(7) Uiso 1 1 d
H12 H 0.971(3) -0.0140(13) 0.5402(9) 0.049(7) Uiso 1 1 d
H14 H 1.191(3) -0.0350(13) 0.5963(9) 0.043(7) Uiso 1 1 d
H15 H 1.410(3) -0.0237(13) 0.5632(9) 0.045(7) Uiso 1 1 d
H16 H 1.522(4) 0.0796(15) 0.5454(11) 0.070(9) Uiso 1 1 d
H17 H 1.391(4) 0.1792(17) 0.5639(11) 0.080(10) Uiso 1 1 d
H18 H 1.153(3) 0.1695(12) 0.5988(8) 0.040(6) Uiso 1 1 d
H20 H 1.100(3) -0.0442(12) 0.6862(9) 0.045(7) Uiso 1 1 d
H21 H 1.078(3) -0.0752(13) 0.7643(9) 0.049(7) Uiso 1 1 d
H22 H 0.951(3) -0.0061(12) 0.8166(9) 0.050(7) Uiso 1 1 d
H23 H 0.854(3) 0.0979(13) 0.7914(9) 0.049(7) Uiso 1 1 d
H24 H 0.870(3) 0.1278(11) 0.7132(8) 0.036(6) Uiso 1 1 d

loop_
_atom_site_aniso_label
_atom_site_aniso_U_11
_atom_site_aniso_U_22
_atom_site_aniso_U_33
_atom_site_aniso_U_23
_atom_site_aniso_U_13
_atom_site_aniso_U_12
P1 0.0229(2) 0.0250(2) 0.0201(2) 0.00149(17) -0.00055(17) 0.00211(18)
S1 0.0301(3) 0.0335(3) 0.0315(3) 0.00784(19) -0.00229(19) -0.0048(2)
N1 0.0272(9) 0.0257(8) 0.0296(8) 0.0041(6) 0.0004(7) 0.0000(6)
O1 0.0315(7) 0.0278(7) 0.0235(6) 0.0015(5) -0.0014(5) 0.0059(5)
O2 0.0556(11) 0.0296(8) 0.0735(12) 0.0091(8) 0.0085(9) 0.0026(7)
O3 0.0530(11) 0.0458(9) 0.0474(9) -0.0071(7) 0.0147(8) -0.0066(8)
O4 0.0420(10) 0.0975(15) 0.0512(10) 0.0227(10) -0.0176(8) -0.0226(10)
B1 0.0249(11) 0.0281(10) 0.0255(10) 0.0052(8) -0.0007(8) 0.0004(8)
C1 0.0275(10) 0.0269(10) 0.0440(12) 0.0096(8) -0.0039(9) 0.0006(8)
C2 0.0353(12) 0.0388(11) 0.0373(11) 0.0161(9) -0.0076(9) -0.0018(9)
C3 0.0451(13) 0.0483(13) 0.0244(10) 0.0077(9) 0.0003(9) -0.0018(10)
C4 0.0380(12) 0.0405(11) 0.0264(10) 0.0036(8) 0.0036(8) 0.0065(9)
C5 0.0400(13) 0.0304(10) 0.0376(11) -0.0055(8) 0.0001(9) 0.0056(9)
C6 0.0373(13) 0.0524(14) 0.0330(11) -0.0006(10) 0.0034(9) 0.0027(11)
C7 0.0246(9) 0.0258(9) 0.0266(9) -0.0004(7) -0.0015(7) 0.0020(7)
C8 0.0274(11) 0.0426(11) 0.0336(10) -0.0072(9) 0.0051(8) -0.0024(9)
C9 0.0276(11) 0.0404(12) 0.0477(13) -0.0038(10) 0.0038(10) -0.0046(9)
C10 0.0333(11) 0.0304(10) 0.0496(13) -0.0078(9) -0.0096(10) 0.0010(9)
C11 0.0530(15) 0.0419(12) 0.0313(11) -0.0088(9) -0.0015(10) -0.0043(10)
C12 0.0454(13) 0.0378(11) 0.0256(10) -0.0017(8) 0.0040(9) -0.0077(10)
C13 0.0228(9) 0.0422(11) 0.0221(9) 0.0021(8) -0.0022(7) 0.0009(8)
C14 0.0370(12) 0.0528(14) 0.0400(12) 0.0160(11) 0.0056(10) 0.0169(11)
C15 0.0375(14) 0.090(2) 0.0463(14) 0.0087(14) 0.0043(11) 0.0332(15)
C16 0.0254(12) 0.114(3) 0.0392(13) 0.0040(14) -0.0004(10) -0.0105(14)
C17 0.0377(13) 0.0793(19) 0.0431(13) -0.0133(13) 0.0056(11) -0.0281(13)
C18 0.0369(12) 0.0488(13) 0.0309(10) -0.0109(9) 0.0012(9) -0.0153(10)
C19 0.0236(9) 0.0290(9) 0.0225(8) 0.0020(7) -0.0035(7) -0.0014(7)
C20 0.0409(12) 0.0324(10) 0.0294(10) 0.0016(8) -0.0034(9) 0.0070(9)
C21 0.0506(14) 0.0355(11) 0.0333(11) 0.0099(9) -0.0070(10) 0.0043(10)
C22 0.0417(12) 0.0476(13) 0.0245(10) 0.0073(9) -0.0036(9) -0.0062(10)
C23 0.0398(12) 0.0468(13) 0.0254(10) -0.0041(9) -0.0001(9) 0.0028(10)
C24 0.0357(11) 0.0329(10) 0.0252(9) -0.0007(8) -0.0024(8) 0.0045(9)
C25 0.0420(13) 0.0457(13) 0.0353(11) 0.0075(9) -0.0031(10) -0.0082(10)
F1 0.0845(13) 0.1086(15) 0.0463(9) 0.0045(9) 0.0275(9) 0.0023(11)
F2 0.0633(11) 0.0960(13) 0.0554(9) 0.0182(9) -0.0311(8) -0.0186(9)
F3 0.0979(14) 0.0448(8) 0.0721(11) 0.0286(8) -0.0107(10) -0.0166(8)

loop_
_atom_type_symbol
_atom_type_description
_atom_type_scat_dispersion_real
_atom_type_scat_dispersion_imag
_atom_type_scat_source
C C 0.0033 0.0016 'International Tables Vol C Tables 4.2.6.8 and 6.1.1.4'
H H 0.0000 0.0000 'International Tables Vol C Tables 4.2.6.8 and 6.1.1.4'
B B 0.0013 0.0007 'International Tables Vol C Tables 4.2.6.8 and 6.1.1.4'
N N 0.0061 0.0033 'International Tables Vol C Tables 4.2.6.8 and 6.1.1.4'
O O 0.0106 0.0060 'International Tables Vol C Tables 4.2.6.8 and 6.1.1.4'
P P 0.1023 0.0942 'International Tables Vol C Tables 4.2.6.8 and 6.1.1.4'
S S 0.1246 0.1234 'International Tables Vol C Tables 4.2.6.8 and 6.1.1.4'
F F 0.0171 0.0103 'International Tables Vol C Tables 4.2.6.8 and 6.1.1.4'

loop_
_geom_angle_atom_site_label_1
_geom_angle_atom_site_label_2
_geom_angle_atom_site_label_3
_geom_angle
O1 P1 C13 109.08(9)
O1 P1 C7 111.54(8)
C13 P1 C7 110.83(9)
O1 P1 C19 105.20(8)
C13 P1 C19 113.81(9)
C7 P1 C19 106.26(9)
O4 S1 O2 115.95(13)
O4 S1 O3 114.61(12)
O2 S1 O3 114.13(10)
O4 S1 C25 103.99(11)
O2 S1 C25 102.57(11)
O3 S1 C25 103.23(11)
C1 N1 B1 119.82(17)
C1 N1 C5 117.97(17)
B1 N1 C5 122.21(16)
B1 O1 P1 131.01(12)
N1 B1 O1 115.30(16)
N1 B1 C4 118.01(17)
O1 B1 C4 126.68(18)
C2 C1 N1 122.4(2)
C2 C1 H1 121.0(14)
N1 C1 H1 116.6(14)
C1 C2 C3 120.37(19)
C1 C2 H2 117.0(15)
C3 C2 H2 122.7(15)
C4 C3 C2 121.6(2)
C4 C3 H3 119.8(16)
C2 C3 H3 118.5(15)
C3 C4 B1 117.7(2)
C3 C4 H4 117.4(14)
B1 C4 H4 124.9(14)
N1 C5 C6 111.65(18)
N1 C5 H5A 113.7(13)
C6 C5 H5A 109.1(14)
N1 C5 H5B 108.1(13)
C6 C5 H5B 112.1(13)
H5A C5 H5B 101.9(19)
C5 C6 H6A 110.7(17)
C5 C6 H6B 108.1(14)
H6A C6 H6B 110(2)
C5 C6 H6C 110.0(14)
H6A C6 H6C 109(2)
H6B C6 H6C 109(2)
C8 C7 C12 119.35(18)
C8 C7 P1 118.40(14)
C12 C7 P1 122.21(15)
C9 C8 C7 120.35(19)
C9 C8 H8 118.8(15)
C7 C8 H8 120.8(15)
C10 C9 C8 119.8(2)
C10 C9 H9 118.9(15)
C8 C9 H9 121.3(15)
C11 C10 C9 120.3(2)
C11 C10 H10 119.3(15)
C9 C10 H10 120.4(15)
C10 C11 C12 120.3(2)
C10 C11 H11 121.6(16)
C12 C11 H11 118.1(16)
C11 C12 C7 119.9(2)
C11 C12 H12 120.5(15)
C7 C12 H12 119.6(15)
C14 C13 C18 120.7(2)
C14 C13 P1 120.95(17)
C18 C13 P1 118.32(16)
C13 C14 C15 118.6(3)
C13 C14 H14 119.4(15)
C15 C14 H14 122.0(15)
C16 C15 C14 120.4(3)
C16 C15 H15 126.8(18)
C14 C15 H15 112.7(18)
C17 C16 C15 120.5(2)
C17 C16 H16 122.2(18)
C15 C16 H16 117.2(18)
C16 C17 C18 120.5(3)
C16 C17 H17 118.3(19)
C18 C17 H17 121.2(19)
C17 C18 C13 119.3(2)
C17 C18 H18 119.9(14)
C13 C18 H18 120.8(14)
C24 C19 C20 120.44(18)
C24 C19 P1 120.64(14)
C20 C19 P1 118.35(15)
C21 C20 C19 119.4(2)
C21 C20 H20 119.0(15)
C19 C20 H20 121.6(15)
C22 C21 C20 120.2(2)
C22 C21 H21 120.2(15)
C20 C21 H21 119.6(15)
C23 C22 C21 120.41(19)
C23 C22 H22 119.1(16)
C21 C22 H22 120.4(16)
C22 C23 C24 120.1(2)
C22 C23 H23 123.0(15)
C24 C23 H23 116.8(15)
C19 C24 C23 119.32(19)
C19 C24 H24 122.0(13)
C23 C24 H24 118.6(13)
F1 C25 F2 107.7(2)
F1 C25 F3 106.5(2)
F2 C25 F3 106.6(2)
F1 C25 S1 112.63(17)
F2 C25 S1 111.10(16)
F3 C25 S1 112.03(16)

loop_
_geom_bond_atom_site_label_1
_geom_bond_atom_site_label_2
_geom_bond_distance
P1 O1 1.5563(13)
P1 C13 1.781(2)
P1 C7 1.7845(19)
P1 C19 1.7846(18)
S1 O4 1.4285(18)
S1 O2 1.4336(17)
S1 O3 1.4349(17)
S1 C25 1.810(2)
N1 C1 1.368(2)
N1 B1 1.420(3)
N1 C5 1.487(3)
O1 B1 1.433(2)
B1 C4 1.496(3)
C1 C2 1.357(3)
C1 H1 0.95(2)
C2 C3 1.403(3)
C2 H2 0.94(3)
C3 C4 1.369(3)
C3 H3 0.93(3)
C4 H4 1.00(3)
C5 C6 1.501(3)
C5 H5A 0.99(2)
C5 H5B 0.99(2)
C6 H6A 1.03(3)
C6 H6B 1.00(3)
C6 H6C 1.00(2)
C7 C8 1.390(3)
C7 C12 1.394(3)
C8 C9 1.384(3)
C8 H8 0.95(2)
C9 C10 1.380(3)
C9 H9 0.93(3)
C10 C11 1.379(3)
C10 H10 0.93(2)
C11 C12 1.382(3)
C11 H11 0.96(3)
C12 H12 0.94(3)
C13 C14 1.391(3)
C13 C18 1.397(3)
C14 C15 1.395(4)
C14 H14 0.92(3)
C15 C16 1.381(5)
C15 H15 0.85(3)
C16 C17 1.370(4)
C16 H16 0.97(3)
C17 C18 1.381(3)
C17 H17 1.00(3)
C18 H18 0.98(2)
C19 C24 1.387(3)
C19 C20 1.391(3)
C20 C21 1.385(3)
C20 H20 0.93(3)
C21 C22 1.378(3)
C21 H21 0.94(3)
C22 C23 1.378(3)
C22 H22 0.92(3)
C23 C24 1.391(3)
C23 H23 0.96(3)
C24 H24 0.96(2)
C25 F1 1.312(3)
C25 F2 1.328(3)
C25 F3 1.332(3)

loop_
_cod_related_entry_id
_cod_related_entry_database
_cod_related_entry_code
1 ChemSpider 30659648
